data_4338908
loop_
_publ_author_name
'Montney, Matthew R.'
'Krishnan, Subhashree Mallika'
'Supkowski, Ronald M.'
'LaDuca, Robert L.'

_publ_section_title
;
 Diverse entangled metal-organic framework materials incorporating kinked
 organodiimine and flexible aliphatic dicarboxylate ligands: synthesis,
 structure, physical properties, and reversible structural reorganization.
;
_journal_issue 18
_journal_name_full 'Inorganic chemistry'
_journal_page_first 7362
_journal_page_last 7370
_journal_paper_doi 10.1021/ic070291d
_journal_volume 46
_journal_year 2007
_chemical_formula_sum 'C16 H19 N3 O5 Zn'
_chemical_formula_weight 398.71
_chemical_name_systematic
; 
 ? 
;
_space_group_IT_number 60
_symmetry_cell_setting orthorhombic
_symmetry_space_group_name_Hall '-P 2n 2ab'
_symmetry_space_group_name_H-M 'P b c n'
_atom_sites_solution_hydrogens geom
_atom_sites_solution_primary direct
_atom_sites_solution_secondary difmap
_audit_creation_method SHELXL-97
_cell_angle_alpha 90.00
_cell_angle_beta 90.00
_cell_angle_gamma 90.00
_cell_formula_units_Z 8
_cell_length_a 21.472(5)
_cell_length_b 8.542(2)
_cell_length_c 18.807(5)
_cell_measurement_temperature 293(2)
_cell_volume 3449.5(15)
_computing_structure_refinement 'SHELXL-97 (Sheldrick, 1997)'
_computing_structure_solution 'SHELXS-97 (Sheldrick, 1990)'
_diffrn_ambient_temperature 293(2)
_diffrn_measured_fraction_theta_full 0.962
_diffrn_measured_fraction_theta_max 0.962
_diffrn_radiation_monochromator graphite
_diffrn_radiation_source 'fine-focus sealed tube'
_diffrn_radiation_type MoK\a
_diffrn_radiation_wavelength 0.71073
_diffrn_reflns_av_R_equivalents 0.0606
_diffrn_reflns_av_sigmaI/netI 0.0404
_diffrn_reflns_limit_h_max 27
_diffrn_reflns_limit_h_min -28
_diffrn_reflns_limit_k_max 11
_diffrn_reflns_limit_k_min -11
_diffrn_reflns_limit_l_max 24
_diffrn_reflns_limit_l_min -24
_diffrn_reflns_number 36262
_diffrn_reflns_theta_full 28.21
_diffrn_reflns_theta_max 28.21
_diffrn_reflns_theta_min 1.90
_exptl_absorpt_coefficient_mu 1.456
_exptl_absorpt_correction_T_max 1
_exptl_absorpt_correction_T_min 0.874
_exptl_absorpt_correction_type empirical
_exptl_absorpt_process_details SADABS
_exptl_crystal_colour colorless
_exptl_crystal_density_diffrn 1.535
_exptl_crystal_density_method 'not measured'
_exptl_crystal_description prism
_exptl_crystal_F_000 1648
_exptl_crystal_size_max 0.35
_exptl_crystal_size_mid 0.30
_exptl_crystal_size_min 0.30
_refine_diff_density_max 0.369
_refine_diff_density_min -0.316
_refine_diff_density_rms 0.071
_refine_ls_extinction_method none
_refine_ls_goodness_of_fit_ref 1.018
_refine_ls_hydrogen_treatment mixed
_refine_ls_matrix_type full
_refine_ls_number_parameters 235
_refine_ls_number_reflns 4099
_refine_ls_number_restraints 4
_refine_ls_restrained_S_all 1.018
_refine_ls_R_factor_all 0.0792
_refine_ls_R_factor_gt 0.0406
_refine_ls_shift/su_max 0.001
_refine_ls_shift/su_mean 0.000
_refine_ls_structure_factor_coef Fsqd
_refine_ls_weighting_details 'calc w=1/[\s^2^(Fo^2^)+(0.0404P)^2^+4.1372P] where P=(Fo^2^+2Fc^2^)/3'
_refine_ls_weighting_scheme calc
_refine_ls_wR_factor_gt 0.0883
_refine_ls_wR_factor_ref 0.1034
_reflns_number_gt 2716
_reflns_number_total 4099
_reflns_threshold_expression >2sigma(I)
_cod_data_source_file ic070291d-file003.cif
_cod_data_source_block znadpdpa
_cod_depositor_comments
;
The following automatic conversions were performed:

'_symmetry_cell_setting' value 'Orthorhombic' changed to
'orthorhombic' according to
/usr/data/users/saulius/automatic-downloads/retrospective/ACS/lib/dictionaries/cif_core.dic
dictionary named 'cif_core.dic' version 2.4.2 from 2011-04-26.

Automatic conversion script
Id: cif_fix_values 2281 2013-09-26 08:29:07Z andrius 
;
_cod_original_cell_volume 3449.8(15)
_cod_original_sg_symbol_H-M Pbcn
_cod_database_code 4338908

loop_
_symmetry_equiv_pos_as_xyz
'x, y, z'
'-x+1/2, -y+1/2, z+1/2'
'-x, y, -z+1/2'
'x+1/2, -y+1/2, -z'
'-x, -y, -z'
'x-1/2, y-1/2, -z-1/2'
'x, -y, z-1/2'
'-x-1/2, y-1/2, z'

loop_
_atom_site_label
_atom_site_type_symbol
_atom_site_fract_x
_atom_site_fract_y
_atom_site_fract_z
_atom_site_U_iso_or_equiv
_atom_site_adp_type
_atom_site_occupancy
_atom_site_symmetry_multiplicity
_atom_site_calc_flag
_atom_site_refinement_flags
Zn1 Zn 0.387484(15) 0.43432(4) 0.086490(17) 0.03227(11) Uani 1 1 d .
O1 O 0.46871(10) 0.3765(3) 0.12479(13) 0.0481(6) Uani 1 1 d .
O1W O 0.44593(12) -0.1687(4) 0.18741(14) 0.0614(7) Uani 1 1 d D
H1WA H 0.440(2) -0.215(4) 0.1468(12) 0.074 Uiso 1 1 d D
H1WB H 0.449(2) -0.250(3) 0.2134(17) 0.074 Uiso 1 1 d D
O2 O 0.40507(11) 0.6573(3) 0.06915(12) 0.0448(5) Uani 1 1 d .
O3 O 0.43139(10) 0.1391(3) 0.14100(13) 0.0515(6) Uani 1 1 d .
O4 O 0.31235(11) 0.6559(3) 0.01780(13) 0.0540(6) Uani 1 1 d .
N1 N 0.31440(11) 0.3998(3) 0.15373(12) 0.0377(6) Uani 1 1 d .
N2 N 0.37436(11) 0.3380(3) -0.01103(12) 0.0316(5) Uani 1 1 d .
N3 N 0.34224(12) 0.1902(4) -0.22016(13) 0.0430(7) Uani 1 1 d D
H3N H 0.3764(11) 0.184(4) -0.2457(17) 0.052 Uiso 1 1 d D
C1 C 0.31945(15) 0.3229(5) 0.21506(17) 0.0547(10) Uani 1 1 d .
H1 H 0.3587 0.2871 0.2281 0.066 Uiso 1 1 calc R
C2 C 0.27098(15) 0.2926(5) 0.26039(17) 0.0523(10) Uani 1 1 d .
H2 H 0.2780 0.2393 0.3028 0.063 Uiso 1 1 calc R
C3 C 0.21123(14) 0.3420(4) 0.24262(15) 0.0359(7) Uani 1 1 d .
C4 C 0.20613(14) 0.4236(4) 0.17901(16) 0.0417(8) Uani 1 1 d .
H4 H 0.1674 0.4607 0.1647 0.050 Uiso 1 1 calc R
C5 C 0.25683(14) 0.4502(4) 0.13727(16) 0.0409(8) Uani 1 1 d .
H5 H 0.2514 0.5060 0.0953 0.049 Uiso 1 1 calc R
C6 C 0.41707(14) 0.3524(4) -0.06297(16) 0.0371(7) Uani 1 1 d .
H6 H 0.4556 0.3954 -0.0514 0.045 Uiso 1 1 calc R
C7 C 0.40693(14) 0.3072(4) -0.13211(16) 0.0379(7) Uani 1 1 d .
H7 H 0.4380 0.3198 -0.1661 0.045 Uiso 1 1 calc R
C8 C 0.34983(13) 0.2422(4) -0.15075(15) 0.0345(7) Uani 1 1 d .
C9 C 0.30584(14) 0.2243(4) -0.09710(15) 0.0382(7) Uani 1 1 d .
H9 H 0.2673 0.1796 -0.1069 0.046 Uiso 1 1 calc R
C10 C 0.32010(13) 0.2736(4) -0.02928(15) 0.0360(7) Uani 1 1 d .
H10 H 0.2901 0.2611 0.0059 0.043 Uiso 1 1 calc R
C11 C 0.47446(14) 0.2342(4) 0.14301(15) 0.0385(7) Uani 1 1 d .
C12 C 0.53860(14) 0.1850(5) 0.16923(17) 0.0484(9) Uani 1 1 d .
H12A H 0.5504 0.2503 0.2092 0.058 Uiso 1 1 calc R
H12B H 0.5368 0.0775 0.1857 0.058 Uiso 1 1 calc R
C13 C 0.58791(14) 0.1985(4) 0.11159(16) 0.0417(8) Uani 1 1 d .
H13A H 0.5925 0.3079 0.0988 0.050 Uiso 1 1 calc R
H13B H 0.6274 0.1632 0.1308 0.050 Uiso 1 1 calc R
C14 C 0.42623(16) 0.8940(4) -0.04516(17) 0.0419(8) Uani 1 1 d .
H14A H 0.4340 1.0022 -0.0580 0.050 Uiso 1 1 calc R
H14B H 0.4638 0.8530 -0.0234 0.050 Uiso 1 1 calc R
C15 C 0.37325(17) 0.8879(4) 0.00863(18) 0.0456(8) Uani 1 1 d .
H15A H 0.3837 0.9526 0.0493 0.055 Uiso 1 1 calc R
H15B H 0.3357 0.9299 -0.0128 0.055 Uiso 1 1 calc R
C16 C 0.36121(16) 0.7239(4) 0.03313(16) 0.0392(7) Uani 1 1 d .

loop_
_atom_site_aniso_label
_atom_site_aniso_U_11
_atom_site_aniso_U_22
_atom_site_aniso_U_33
_atom_site_aniso_U_23
_atom_site_aniso_U_13
_atom_site_aniso_U_12
Zn1 0.02512(17) 0.0461(2) 0.02561(17) 0.00052(15) 0.00007(14) -0.00292(15)
O1 0.0353(12) 0.0564(15) 0.0526(14) 0.0083(12) -0.0119(11) -0.0001(11)
O1W 0.0433(14) 0.089(2) 0.0518(16) -0.0013(14) 0.0013(13) 0.0022(15)
O2 0.0475(13) 0.0436(13) 0.0432(12) 0.0013(10) -0.0070(10) 0.0068(11)
O3 0.0368(13) 0.0628(16) 0.0548(15) -0.0002(13) 0.0001(11) -0.0050(12)
O4 0.0376(13) 0.0598(16) 0.0645(16) 0.0191(13) 0.0051(12) 0.0025(12)
N1 0.0283(13) 0.0591(17) 0.0256(12) 0.0042(12) 0.0028(10) 0.0012(12)
N2 0.0284(13) 0.0395(14) 0.0269(12) -0.0001(10) -0.0038(10) -0.0044(10)
N3 0.0297(13) 0.0713(19) 0.0279(13) -0.0104(13) -0.0047(11) 0.0039(14)
C1 0.0331(18) 0.096(3) 0.0355(18) 0.0176(19) 0.0056(14) 0.0168(19)
C2 0.0408(18) 0.086(3) 0.0305(17) 0.0223(18) 0.0105(14) 0.0193(18)
C3 0.0300(15) 0.0520(19) 0.0257(15) 0.0027(14) 0.0035(12) 0.0047(14)
C4 0.0260(15) 0.065(2) 0.0337(16) 0.0104(16) -0.0022(13) 0.0053(15)
C5 0.0338(16) 0.060(2) 0.0294(15) 0.0128(15) -0.0001(13) 0.0028(15)
C6 0.0291(15) 0.0501(19) 0.0323(15) -0.0008(14) -0.0010(13) -0.0035(14)
C7 0.0307(15) 0.054(2) 0.0291(15) 0.0004(14) 0.0002(12) -0.0029(14)
C8 0.0307(15) 0.0420(17) 0.0308(15) 0.0000(13) -0.0042(12) 0.0017(13)
C9 0.0289(15) 0.053(2) 0.0327(16) 0.0003(14) -0.0050(13) -0.0066(14)
C10 0.0296(15) 0.0484(19) 0.0298(15) 0.0014(14) 0.0006(12) -0.0039(13)
C11 0.0287(16) 0.064(2) 0.0226(15) 0.0025(14) 0.0022(12) 0.0028(15)
C12 0.0338(17) 0.079(3) 0.0329(17) 0.0180(17) 0.0019(14) 0.0048(17)
C13 0.0282(15) 0.062(2) 0.0348(16) 0.0056(15) 0.0024(13) 0.0031(15)
C14 0.046(2) 0.0368(17) 0.0426(18) 0.0052(14) 0.0016(15) -0.0035(14)
C15 0.054(2) 0.0413(18) 0.0416(18) 0.0041(15) 0.0110(16) 0.0101(15)
C16 0.0439(18) 0.0453(19) 0.0284(16) 0.0019(14) 0.0102(14) 0.0084(16)

loop_
_atom_type_symbol
_atom_type_description
_atom_type_scat_dispersion_real
_atom_type_scat_dispersion_imag
_atom_type_scat_source
C C 0.0033 0.0016 'International Tables Vol C Tables 4.2.6.8 and 6.1.1.4'
H H 0.0000 0.0000 'International Tables Vol C Tables 4.2.6.8 and 6.1.1.4'
N N 0.0061 0.0033 'International Tables Vol C Tables 4.2.6.8 and 6.1.1.4'
O O 0.0106 0.0060 'International Tables Vol C Tables 4.2.6.8 and 6.1.1.4'
Zn Zn 0.2839 1.4301 'International Tables Vol C Tables 4.2.6.8 and 6.1.1.4'

loop_
_geom_angle_atom_site_label_1
_geom_angle_atom_site_label_2
_geom_angle_atom_site_label_3
_geom_angle
_geom_angle_site_symmetry_1
O1 Zn1 O2 97.73(10) .
O1 Zn1 N2 110.81(10) .
O2 Zn1 N2 105.60(10) .
O1 Zn1 N1 115.03(10) .
O2 Zn1 N1 112.98(10) .
N2 Zn1 N1 113.30(10) .
C11 O1 Zn1 115.4(2) .
C16 O2 Zn1 111.9(2) .
C1 N1 C5 115.6(3) .
C1 N1 Zn1 123.1(2) .
C5 N1 Zn1 121.3(2) .
C10 N2 C6 116.5(2) .
C10 N2 Zn1 121.4(2) .
C6 N2 Zn1 121.63(19) .
C3 N3 C8 129.9(3) 2_554
N1 C1 C2 124.8(3) .
C1 C2 C3 119.6(3) .
N3 C3 C4 118.3(3) 2
N3 C3 C2 126.0(3) 2
C4 C3 C2 115.6(3) .
C5 C4 C3 121.2(3) .
N1 C5 C4 123.3(3) .
N2 C6 C7 123.6(3) .
C6 C7 C8 119.4(3) .
N3 C8 C7 117.9(3) .
N3 C8 C9 124.5(3) .
C7 C8 C9 117.4(3) .
C10 C9 C8 119.1(3) .
N2 C10 C9 124.0(3) .
O3 C11 O1 123.4(3) .
O3 C11 C12 120.5(3) .
O1 C11 C12 116.1(3) .
C13 C12 C11 112.2(2) .
C14 C13 C12 114.2(3) 5_665
C13 C14 C15 112.4(3) 5_665
C16 C15 C14 111.5(3) .
O4 C16 O2 122.3(3) .
O4 C16 C15 121.1(3) .
O2 C16 C15 116.6(3) .

loop_
_geom_bond_atom_site_label_1
_geom_bond_atom_site_label_2
_geom_bond_distance
_geom_bond_site_symmetry_2
Zn1 O1 1.950(2) .
Zn1 O2 1.969(2) .
Zn1 N2 2.030(2) .
Zn1 N1 2.037(2) .
O1 C11 1.270(4) .
O2 C16 1.292(4) .
O3 C11 1.232(4) .
O4 C16 1.234(4) .
N1 C1 1.332(4) .
N1 C5 1.345(4) .
N2 C10 1.333(4) .
N2 C6 1.345(4) .
N3 C3 1.372(4) 2_554
N3 C8 1.389(4) .
C1 C2 1.370(4) .
C2 C3 1.391(4) .
C3 N3 1.372(4) 2
C3 C4 1.389(4) .
C4 C5 1.361(4) .
C6 C7 1.374(4) .
C7 C8 1.391(4) .
C8 C9 1.391(4) .
C9 C10 1.378(4) .
C11 C12 1.522(4) .
C12 C13 1.520(4) .
C13 C14 1.509(4) 5_665
C14 C13 1.509(4) 5_665
C14 C15 1.523(4) .
C15 C16 1.497(5) .
